data_4078759
loop_
_publ_author_name
'Lecina, J.'
'Carrer, A.'
'\'Alvarez-Larena, A.'
'Mazzi, U.'
'Melendez-Alafort, L.'
'Suades, J.'

_publ_section_title
;
 New Bioconjugated Rhenium Carbonyls by Transmetalation Reaction with Zinc
 Derivatives
;
_journal_issue 16
_journal_name_full Organometallics
_journal_page_first 5884
_journal_paper_doi 10.1021/om300394v
_journal_volume 31
_journal_year 2012
_chemical_formula_moiety
; 
[(C11 H17 N2 O3 S2) (C O)3 (C18 H15 P) Re] 
;
_chemical_formula_sum 'C32 H32 N2 O6 P Re S2'
_chemical_formula_weight 821.89
_space_group_IT_number 14
_symmetry_cell_setting monoclinic
_symmetry_space_group_name_Hall '-P 2yn'
_symmetry_space_group_name_H-M 'P 1 21/n 1'
_atom_sites_solution_hydrogens geom
_atom_sites_solution_primary direct
_atom_sites_solution_secondary difmap
_audit_creation_method SHELXL-97
_cell_angle_alpha 90.00
_cell_angle_beta 100.394(2)
_cell_angle_gamma 90.00
_cell_formula_units_Z 8
_cell_length_a 21.3425(15)
_cell_length_b 10.2797(7)
_cell_length_c 31.001(2)
_cell_measurement_reflns_used 1850
_cell_measurement_temperature 294(2)
_cell_measurement_theta_max 16.53
_cell_measurement_theta_min 2.20
_cell_volume 6689.8(8)
_computing_cell_refinement 'SAINT 5.0 (Bruker)'
_computing_data_collection 'SMART 5.6 (Bruker)'
_computing_data_reduction 'SAINT 5.0 (Bruker)'
_computing_structure_refinement 'SHELXL-97 (Sheldrick, 1997)'
_computing_structure_solution 'SHELXS-97 (Sheldrick, 1990)'
_diffrn_ambient_temperature 294(2)
_diffrn_detector_area_resol_mean 8.13
_diffrn_measured_fraction_theta_full 0.999
_diffrn_measured_fraction_theta_max 0.918
_diffrn_measurement_device_type 'Bruker SMART-APEX diffractometer'
_diffrn_measurement_method '\f and \w scans'
_diffrn_radiation_monochromator graphite
_diffrn_radiation_source 'fine-focus sealed tube'
_diffrn_radiation_type MoK\a
_diffrn_radiation_wavelength 0.71073
_diffrn_reflns_av_R_equivalents 0.1356
_diffrn_reflns_av_sigmaI/netI 0.2092
_diffrn_reflns_limit_h_max 28
_diffrn_reflns_limit_h_min -26
_diffrn_reflns_limit_k_max 14
_diffrn_reflns_limit_k_min -13
_diffrn_reflns_limit_l_max 23
_diffrn_reflns_limit_l_min -42
_diffrn_reflns_number 35951
_diffrn_reflns_theta_full 25.00
_diffrn_reflns_theta_max 29.05
_diffrn_reflns_theta_min 1.27
_diffrn_standards_decay_% 0.2
_diffrn_standards_number 153
_exptl_absorpt_coefficient_mu 3.850
_exptl_absorpt_correction_T_max 0.8932
_exptl_absorpt_correction_T_min 0.3815
_exptl_absorpt_correction_type multi-scan
_exptl_absorpt_process_details 'SADABS, 2.05'
_exptl_crystal_colour colourless
_exptl_crystal_density_diffrn 1.632
_exptl_crystal_density_method 'not measured'
_exptl_crystal_description plate
_exptl_crystal_F_000 3264
_exptl_crystal_size_max 0.31
_exptl_crystal_size_mid 0.20
_exptl_crystal_size_min 0.03
_refine_diff_density_max 0.935
_refine_diff_density_min -0.875
_refine_diff_density_rms 0.153
_refine_ls_extinction_method none
_refine_ls_goodness_of_fit_ref 0.937
_refine_ls_hydrogen_treatment noref
_refine_ls_matrix_type full
_refine_ls_number_parameters 793
_refine_ls_number_reflns 16380
_refine_ls_number_restraints 0
_refine_ls_restrained_S_all 0.937
_refine_ls_R_factor_all 0.1906
_refine_ls_R_factor_gt 0.0730
_refine_ls_shift/su_max 0.001
_refine_ls_shift/su_mean 0.000
_refine_ls_structure_factor_coef Fsqd
_refine_ls_weighting_details 'calc w=1/[\s^2^(Fo^2^)+(0.0209P)^2^] where P=(Fo^2^+2Fc^2^)/3'
_refine_ls_weighting_scheme calc
_refine_ls_wR_factor_gt 0.0942
_refine_ls_wR_factor_ref 0.1219
_reflns_number_gt 7253
_reflns_number_total 16380
_reflns_threshold_expression >2sigma(I)
_cod_data_source_file om300394v_si_002.cif
_cod_data_source_block compound8
_cod_original_sg_symbol_H-M 'P 21/n'
_cod_database_code 4078759

loop_
_symmetry_equiv_pos_as_xyz
'x, y, z'
'-x+1/2, y+1/2, -z+1/2'
'-x, -y, -z'
'x-1/2, -y-1/2, z-1/2'

loop_
_atom_site_label
_atom_site_type_symbol
_atom_site_fract_x
_atom_site_fract_y
_atom_site_fract_z
_atom_site_U_iso_or_equiv
_atom_site_adp_type
_atom_site_occupancy
_atom_site_symmetry_multiplicity
_atom_site_calc_flag
_atom_site_refinement_flags
Re1 Re 0.117359(19) 1.03452(4) 0.148465(15) 0.04433(13) Uani 1 1 d .
S11 S 0.16724(12) 0.8622(3) 0.10982(9) 0.0481(7) Uani 1 1 d .
S12 S 0.13763(12) 0.8354(2) 0.19625(8) 0.0455(7) Uani 1 1 d .
C110 C 0.1636(4) 0.7608(9) 0.1529(3) 0.042(3) Uani 1 1 d .
N111 N 0.1797(4) 0.6355(8) 0.1529(3) 0.051(2) Uani 1 1 d .
C112 C 0.2024(5) 0.5775(11) 0.1157(3) 0.067(4) Uani 1 1 d .
H12A H 0.1970 0.6384 0.0914 0.081 Uiso 1 1 calc R
H12B H 0.1780 0.4998 0.1062 0.081 Uiso 1 1 calc R
C113 C 0.2722(5) 0.5430(10) 0.1291(3) 0.054(3) Uani 1 1 d .
H13A H 0.2871 0.5007 0.1049 0.065 Uiso 1 1 calc R
H13B H 0.2969 0.6217 0.1363 0.065 Uiso 1 1 calc R
C114 C 0.2817(4) 0.4535(9) 0.1683(4) 0.050(3) Uani 1 1 d .
H14A H 0.2597 0.3712 0.1598 0.060 Uiso 1 1 calc R
C115 C 0.2540(5) 0.5129(11) 0.2052(4) 0.066(3) Uani 1 1 d .
H15A H 0.2780 0.5903 0.2157 0.079 Uiso 1 1 calc R
H15B H 0.2578 0.4516 0.2293 0.079 Uiso 1 1 calc R
C116 C 0.1831(5) 0.5493(10) 0.1901(4) 0.065(3) Uani 1 1 d .
H16A H 0.1578 0.4718 0.1818 0.078 Uiso 1 1 calc R
H16B H 0.1668 0.5925 0.2137 0.078 Uiso 1 1 calc R
C117 C 0.3523(6) 0.4265(12) 0.1822(4) 0.063(3) Uani 1 1 d .
O117 O 0.3874(4) 0.4909(9) 0.2088(3) 0.098(3) Uani 1 1 d .
N118 N 0.3721(4) 0.3186(9) 0.1650(3) 0.069(3) Uani 1 1 d .
H18A H 0.3448 0.2762 0.1464 0.083 Uiso 1 1 calc R
C119 C 0.4366(5) 0.2675(13) 0.1755(5) 0.092(5) Uani 1 1 d .
H19A H 0.4654 0.3368 0.1875 0.111 Uiso 1 1 calc R
H19B H 0.4495 0.2367 0.1488 0.111 Uiso 1 1 calc R
C120 C 0.4416(6) 0.1586(15) 0.2078(5) 0.102(5) Uani 1 1 d .
H20A H 0.4860 0.1337 0.2161 0.122 Uiso 1 1 calc R
H20B H 0.4273 0.1892 0.2340 0.122 Uiso 1 1 calc R
C121 C 0.4037(7) 0.0421(15) 0.1909(5) 0.079(4) Uani 1 1 d .
O121 O 0.3905(6) 0.0127(10) 0.1529(4) 0.136(4) Uani 1 1 d .
O122 O 0.3846(5) -0.0276(11) 0.2210(3) 0.105(3) Uani 1 1 d .
C123 C 0.3470(7) -0.1440(14) 0.2074(5) 0.121(6) Uani 1 1 d .
H23A H 0.3361 -0.1860 0.2327 0.181 Uiso 1 1 calc R
H23B H 0.3715 -0.2025 0.1929 0.181 Uiso 1 1 calc R
H23C H 0.3088 -0.1199 0.1876 0.181 Uiso 1 1 calc R
C11 C 0.0830(5) 1.1545(10) 0.1831(4) 0.061(3) Uani 1 1 d .
O11 O 0.0616(4) 1.2320(9) 0.2046(3) 0.102(3) Uani 1 1 d .
C12 C 0.1088(5) 1.1571(11) 0.1018(4) 0.067(4) Uani 1 1 d .
O12 O 0.1057(4) 1.2277(8) 0.0732(3) 0.095(3) Uani 1 1 d .
C13 C 0.2002(5) 1.0987(11) 0.1731(4) 0.065(4) Uani 1 1 d .
O13 O 0.2502(4) 1.1387(8) 0.1878(3) 0.107(4) Uani 1 1 d .
P1 P 0.00984(11) 0.9379(2) 0.12204(8) 0.0342(6) Uani 1 1 d .
C131 C -0.0409(4) 1.0272(9) 0.0777(3) 0.036(2) Uani 1 1 d .
C132 C -0.0524(5) 1.1535(9) 0.0867(3) 0.048(3) Uani 1 1 d .
H32A H -0.0329 1.1898 0.1132 0.057 Uiso 1 1 calc R
C133 C -0.0926(5) 1.2282(10) 0.0568(4) 0.053(3) Uani 1 1 d .
H33A H -0.1002 1.3144 0.0634 0.063 Uiso 1 1 calc R
C134 C -0.1221(5) 1.1756(11) 0.0168(4) 0.058(3) Uani 1 1 d .
H34A H -0.1497 1.2262 -0.0031 0.069 Uiso 1 1 calc R
C135 C -0.1104(4) 1.0502(11) 0.0070(3) 0.053(3) Uani 1 1 d .
H35A H -0.1298 1.0135 -0.0195 0.064 Uiso 1 1 calc R
C136 C -0.0681(4) 0.9770(9) 0.0380(3) 0.040(2) Uani 1 1 d .
H36A H -0.0585 0.8921 0.0311 0.048 Uiso 1 1 calc R
C141 C -0.0443(5) 0.9328(9) 0.1619(3) 0.042(3) Uani 1 1 d .
C142 C -0.0216(5) 0.9404(10) 0.2063(3) 0.056(3) Uani 1 1 d .
H42A H 0.0219 0.9491 0.2165 0.068 Uiso 1 1 calc R
C143 C -0.0639(6) 0.9353(11) 0.2362(4) 0.075(4) Uani 1 1 d .
H43A H -0.0486 0.9404 0.2662 0.090 Uiso 1 1 calc R
C144 C -0.1290(6) 0.9226(11) 0.2203(5) 0.075(4) Uani 1 1 d .
H44A H -0.1574 0.9190 0.2398 0.090 Uiso 1 1 calc R
C145 C -0.1508(6) 0.9156(11) 0.1767(4) 0.074(4) Uani 1 1 d .
H45A H -0.1942 0.9082 0.1661 0.088 Uiso 1 1 calc R
C146 C -0.1086(5) 0.9196(10) 0.1478(4) 0.056(3) Uani 1 1 d .
H46A H -0.1242 0.9130 0.1178 0.067 Uiso 1 1 calc R
C151 C 0.0100(4) 0.7694(9) 0.1041(3) 0.035(2) Uani 1 1 d .
C152 C 0.0301(4) 0.7368(9) 0.0652(3) 0.047(3) Uani 1 1 d .
H52A H 0.0403 0.8026 0.0471 0.057 Uiso 1 1 calc R
C153 C 0.0352(5) 0.6085(12) 0.0529(4) 0.062(3) Uani 1 1 d .
H53A H 0.0485 0.5879 0.0268 0.074 Uiso 1 1 calc R
C154 C 0.0200(5) 0.5098(12) 0.0805(5) 0.072(4) Uani 1 1 d .
H54A H 0.0220 0.4232 0.0722 0.086 Uiso 1 1 calc R
C155 C 0.0023(5) 0.5398(12) 0.1193(4) 0.069(4) Uani 1 1 d .
H55A H -0.0061 0.4737 0.1380 0.083 Uiso 1 1 calc R
C156 C -0.0034(4) 0.6682(9) 0.1312(4) 0.053(3) Uani 1 1 d .
H56A H -0.0163 0.6877 0.1575 0.063 Uiso 1 1 calc R
Re2 Re 0.339046(19) 0.70819(4) 0.879529(14) 0.04069(12) Uani 1 1 d .
S21 S 0.41347(12) 0.5639(3) 0.84793(9) 0.0515(8) Uani 1 1 d .
S22 S 0.39686(12) 0.5590(3) 0.93744(9) 0.0529(8) Uani 1 1 d .
C210 C 0.4311(4) 0.4867(10) 0.8973(3) 0.050(3) Uani 1 1 d .
N211 N 0.4687(4) 0.3851(10) 0.9044(3) 0.074(3) Uani 1 1 d .
C212 C 0.4985(5) 0.3213(12) 0.8692(4) 0.087(4) Uani 1 1 d .
H12C H 0.4752 0.2429 0.8588 0.104 Uiso 1 1 calc R
H12D H 0.4973 0.3800 0.8445 0.104 Uiso 1 1 calc R
C213 C 0.5643(6) 0.2893(14) 0.8881(4) 0.092(5) Uani 1 1 d .
H13C H 0.5870 0.3687 0.8978 0.111 Uiso 1 1 calc R
H13D H 0.5846 0.2503 0.8656 0.111 Uiso 1 1 calc R
C214 C 0.5691(6) 0.1953(12) 0.9269(5) 0.083(4) Uani 1 1 d .
H14C H 0.5492 0.1125 0.9164 0.100 Uiso 1 1 calc R
C215 C 0.5329(6) 0.2535(15) 0.9608(5) 0.113(6) Uani 1 1 d .
H15C H 0.5292 0.1878 0.9826 0.136 Uiso 1 1 calc R
H15D H 0.5577 0.3248 0.9756 0.136 Uiso 1 1 calc R
C216 C 0.4720(7) 0.2993(14) 0.9432(5) 0.117(6) Uani 1 1 d .
H16C H 0.4557 0.3467 0.9659 0.141 Uiso 1 1 calc R
H16D H 0.4443 0.2251 0.9351 0.141 Uiso 1 1 calc R
C217 C 0.6365(7) 0.1706(14) 0.9480(5) 0.105(5) Uani 1 1 d .
O217 O 0.6670(6) 0.2507(12) 0.9706(5) 0.234(8) Uani 1 1 d .
N218 N 0.6596(4) 0.0608(10) 0.9404(4) 0.087(3) Uani 1 1 d .
H18C H 0.6360 0.0093 0.9225 0.104 Uiso 1 1 calc R
C219 C 0.7225(5) 0.0163(12) 0.9594(4) 0.087(4) Uani 1 1 d .
H19C H 0.7453 0.0854 0.9770 0.105 Uiso 1 1 calc R
H19D H 0.7458 -0.0053 0.9363 0.105 Uiso 1 1 calc R
C220 C 0.7190(6) -0.1039(13) 0.9884(4) 0.092(4) Uani 1 1 d .
H20C H 0.7617 -0.1316 1.0012 0.110 Uiso 1 1 calc R
H20D H 0.6967 -0.0817 1.0120 0.110 Uiso 1 1 calc R
C221 C 0.6840(8) -0.2151(14) 0.9613(5) 0.086(5) Uani 1 1 d .
O221 O 0.6990(5) -0.2453(9) 0.9271(3) 0.109(3) Uani 1 1 d .
O222 O 0.6413(5) -0.2690(12) 0.9790(3) 0.122(4) Uani 1 1 d .
C223 C 0.6071(7) -0.3747(15) 0.9535(5) 0.147(7) Uani 1 1 d .
H22D H 0.5760 -0.4102 0.9690 0.221 Uiso 1 1 calc R
H22E H 0.6367 -0.4416 0.9490 0.221 Uiso 1 1 calc R
H22F H 0.5861 -0.3420 0.9256 0.221 Uiso 1 1 calc R
C21 C 0.2876(5) 0.8139(10) 0.9098(3) 0.049(3) Uani 1 1 d .
O21 O 0.2576(3) 0.8842(7) 0.9275(3) 0.077(3) Uani 1 1 d .
C22 C 0.3023(5) 0.7862(10) 0.8264(4) 0.056(3) Uani 1 1 d .
O22 O 0.2821(4) 0.8368(8) 0.7931(3) 0.086(3) Uani 1 1 d .
C23 C 0.4052(5) 0.8335(12) 0.8908(4) 0.072(4) Uani 1 1 d .
O23 O 0.4466(4) 0.9074(8) 0.8964(4) 0.110(4) Uani 1 1 d .
P2 P 0.25692(11) 0.5340(2) 0.87189(8) 0.0346(6) Uani 1 1 d .
C231 C 0.2243(4) 0.4958(8) 0.9210(3) 0.034(2) Uani 1 1 d .
C232 C 0.2477(4) 0.5539(9) 0.9619(3) 0.042(3) Uani 1 1 d .
H32B H 0.2808 0.6138 0.9642 0.051 Uiso 1 1 calc R
C233 C 0.2225(4) 0.5237(10) 0.9985(3) 0.049(3) Uani 1 1 d .
H33B H 0.2386 0.5623 1.0254 0.058 Uiso 1 1 calc R
C234 C 0.1731(6) 0.4352(12) 0.9948(4) 0.065(4) Uani 1 1 d .
H34B H 0.1564 0.4134 1.0196 0.077 Uiso 1 1 calc R
C235 C 0.1486(5) 0.3799(12) 0.9560(4) 0.069(4) Uani 1 1 d .
H35B H 0.1152 0.3209 0.9542 0.083 Uiso 1 1 calc R
C236 C 0.1727(4) 0.4101(8) 0.9189(4) 0.047(3) Uani 1 1 d .
H36B H 0.1546 0.3732 0.8921 0.056 Uiso 1 1 calc R
C241 C 0.1830(4) 0.5618(10) 0.8310(3) 0.041(3) Uani 1 1 d .
C242 C 0.1528(5) 0.4672(10) 0.8037(4) 0.059(3) Uani 1 1 d .
H42B H 0.1705 0.3845 0.8038 0.071 Uiso 1 1 calc R
C243 C 0.0971(5) 0.4946(13) 0.7766(4) 0.083(4) Uani 1 1 d .
H43B H 0.0773 0.4298 0.7581 0.099 Uiso 1 1 calc R
C244 C 0.0694(5) 0.6128(14) 0.7756(4) 0.074(4) Uani 1 1 d .
H44B H 0.0316 0.6296 0.7562 0.089 Uiso 1 1 calc R
C245 C 0.0980(5) 0.7087(11) 0.8039(4) 0.063(3) Uani 1 1 d .
H45B H 0.0788 0.7897 0.8046 0.076 Uiso 1 1 calc R
C246 C 0.1545(4) 0.6828(9) 0.8307(3) 0.048(3) Uani 1 1 d .
H46B H 0.1743 0.7478 0.8492 0.058 Uiso 1 1 calc R
C251 C 0.2856(4) 0.3759(9) 0.8563(3) 0.032(2) Uani 1 1 d .
C252 C 0.3016(4) 0.2777(10) 0.8868(4) 0.050(3) Uani 1 1 d .
H52B H 0.2956 0.2899 0.9155 0.060 Uiso 1 1 calc R
C253 C 0.3270(5) 0.1592(10) 0.8748(5) 0.069(4) Uani 1 1 d .
H53B H 0.3368 0.0926 0.8952 0.082 Uiso 1 1 calc R
C254 C 0.3368(5) 0.1435(12) 0.8332(5) 0.072(4) Uani 1 1 d .
H54B H 0.3553 0.0669 0.8256 0.086 Uiso 1 1 calc R
C255 C 0.3199(5) 0.2388(11) 0.8017(4) 0.066(4) Uani 1 1 d .
H55B H 0.3249 0.2250 0.7729 0.079 Uiso 1 1 calc R
C256 C 0.2956(4) 0.3545(10) 0.8138(3) 0.047(3) Uani 1 1 d .
H56B H 0.2857 0.4200 0.7930 0.057 Uiso 1 1 calc R

loop_
_atom_site_aniso_label
_atom_site_aniso_U_11
_atom_site_aniso_U_22
_atom_site_aniso_U_33
_atom_site_aniso_U_23
_atom_site_aniso_U_13
_atom_site_aniso_U_12
Re1 0.0388(2) 0.0352(2) 0.0584(3) 0.0015(2) 0.0071(2) 0.0012(2)
S11 0.0519(17) 0.0525(18) 0.0416(18) 0.0090(14) 0.0127(15) 0.0090(14)
S12 0.0505(16) 0.0495(17) 0.0378(16) 0.0004(13) 0.0117(14) 0.0090(13)
C110 0.038(6) 0.045(7) 0.039(6) -0.002(5) -0.005(5) 0.006(5)
N111 0.080(6) 0.036(5) 0.036(5) 0.012(4) 0.012(5) 0.024(5)
C112 0.081(9) 0.076(9) 0.048(8) -0.007(7) 0.018(7) 0.035(7)
C113 0.068(8) 0.051(7) 0.049(7) 0.000(6) 0.026(6) 0.018(6)
C114 0.041(6) 0.034(6) 0.071(8) 0.000(6) 0.001(6) 0.006(5)
C115 0.067(8) 0.075(9) 0.060(8) 0.014(7) 0.024(7) 0.028(6)
C116 0.079(8) 0.054(7) 0.074(9) 0.025(7) 0.046(8) 0.017(6)
C117 0.055(8) 0.058(9) 0.075(10) 0.004(7) 0.005(7) 0.011(7)
O117 0.085(7) 0.099(8) 0.098(8) -0.023(6) -0.017(6) 0.008(5)
N118 0.051(6) 0.062(7) 0.091(8) -0.017(6) 0.004(6) 0.002(5)
C119 0.037(7) 0.122(13) 0.115(13) 0.013(10) 0.007(8) 0.018(8)
C120 0.087(11) 0.115(14) 0.092(12) -0.007(11) -0.017(9) 0.034(10)
C121 0.075(10) 0.082(11) 0.070(11) -0.014(10) -0.014(9) 0.034(9)
O121 0.192(11) 0.126(10) 0.081(8) -0.032(7) 0.000(8) 0.019(8)
O122 0.151(10) 0.094(8) 0.070(7) -0.002(7) 0.020(7) 0.019(7)
C123 0.158(15) 0.081(12) 0.117(14) -0.013(10) 0.008(12) 0.003(11)
C11 0.040(7) 0.046(7) 0.086(10) -0.026(7) -0.018(6) 0.003(5)
O11 0.088(6) 0.092(7) 0.121(8) -0.051(6) 0.004(6) 0.010(5)
C12 0.061(8) 0.040(7) 0.103(11) 0.011(7) 0.024(8) 0.008(6)
O12 0.102(7) 0.072(7) 0.118(8) 0.050(6) 0.042(6) 0.011(5)
C13 0.052(8) 0.055(8) 0.092(10) 0.017(7) 0.019(8) 0.004(6)
O13 0.055(6) 0.089(7) 0.169(10) 0.014(7) -0.004(6) -0.027(5)
P1 0.0376(15) 0.0321(15) 0.0343(16) 0.0019(12) 0.0102(13) 0.0049(11)
C131 0.039(6) 0.040(6) 0.031(6) 0.008(5) 0.014(5) 0.004(5)
C132 0.063(7) 0.035(6) 0.042(7) 0.004(5) 0.001(6) 0.015(5)
C133 0.051(7) 0.052(7) 0.053(8) 0.001(6) 0.007(6) 0.001(6)
C134 0.058(8) 0.055(8) 0.062(8) 0.027(7) 0.015(7) 0.014(6)
C135 0.053(7) 0.067(8) 0.037(7) 0.008(6) 0.000(6) 0.014(6)
C136 0.051(6) 0.037(6) 0.033(6) -0.007(5) 0.011(5) 0.003(5)
C141 0.050(7) 0.044(6) 0.033(6) 0.001(5) 0.011(6) 0.005(5)
C142 0.066(8) 0.070(8) 0.032(7) -0.004(6) 0.008(6) 0.020(6)
C143 0.097(10) 0.104(11) 0.029(7) 0.011(7) 0.026(8) 0.036(8)
C144 0.065(9) 0.080(10) 0.086(11) 0.003(8) 0.033(9) 0.023(7)
C145 0.055(8) 0.091(10) 0.079(10) -0.035(8) 0.025(8) -0.022(7)
C146 0.053(7) 0.073(8) 0.049(7) 0.002(6) 0.027(7) -0.009(6)
C151 0.032(5) 0.039(6) 0.034(6) -0.003(5) 0.003(5) 0.006(4)
C152 0.043(6) 0.038(7) 0.062(8) -0.002(6) 0.013(6) 0.006(5)
C153 0.065(8) 0.066(9) 0.056(8) -0.030(7) 0.017(7) 0.015(7)
C154 0.054(8) 0.057(9) 0.098(11) -0.015(8) -0.005(8) 0.021(6)
C155 0.088(9) 0.050(8) 0.074(10) 0.006(7) 0.024(8) -0.005(7)
C156 0.055(7) 0.036(7) 0.068(8) 0.015(6) 0.014(6) 0.010(5)
Re2 0.0443(2) 0.0375(2) 0.0412(3) -0.0009(2) 0.0102(2) -0.0058(2)
S21 0.0527(17) 0.065(2) 0.0420(17) 0.0009(15) 0.0214(15) 0.0002(14)
S22 0.0522(17) 0.073(2) 0.0340(16) -0.0053(15) 0.0088(14) 0.0126(15)
C210 0.043(6) 0.067(8) 0.041(7) 0.011(6) 0.011(6) 0.008(6)
N211 0.088(8) 0.083(8) 0.057(7) 0.025(6) 0.033(6) 0.044(6)
C212 0.076(9) 0.124(12) 0.067(9) -0.012(8) 0.033(8) 0.057(8)
C213 0.076(10) 0.114(12) 0.082(10) -0.024(10) 0.002(8) 0.045(9)
C214 0.079(9) 0.066(9) 0.094(11) -0.009(9) -0.015(9) 0.022(8)
C215 0.107(12) 0.141(15) 0.096(12) 0.020(11) 0.028(11) 0.059(11)
C216 0.127(13) 0.136(14) 0.100(13) 0.035(11) 0.050(11) 0.078(11)
C217 0.109(13) 0.071(11) 0.111(13) -0.052(9) -0.046(10) 0.030(9)
O217 0.177(12) 0.135(12) 0.325(19) -0.135(12) -0.125(13) 0.041(9)
N218 0.056(7) 0.069(8) 0.122(10) -0.028(7) -0.020(7) 0.008(6)
C219 0.071(9) 0.086(11) 0.097(11) 0.015(9) -0.006(8) -0.012(8)
C220 0.099(11) 0.095(11) 0.071(10) 0.008(9) -0.012(9) -0.004(9)
C221 0.131(14) 0.068(10) 0.060(10) -0.003(9) 0.019(11) 0.024(10)
O221 0.144(9) 0.105(9) 0.082(7) -0.004(6) 0.032(7) 0.002(6)
O222 0.151(10) 0.132(10) 0.099(9) 0.004(7) 0.064(8) -0.013(8)
C223 0.202(18) 0.120(15) 0.135(16) -0.049(12) 0.074(14) -0.091(13)
C21 0.051(7) 0.041(7) 0.053(7) -0.002(6) 0.004(6) 0.001(5)
O21 0.083(6) 0.058(5) 0.096(7) -0.017(5) 0.031(5) 0.015(4)
C22 0.066(8) 0.048(7) 0.053(8) 0.010(6) 0.004(7) -0.019(6)
O22 0.108(7) 0.074(6) 0.070(6) 0.033(5) 0.000(6) -0.013(5)
C23 0.051(8) 0.087(10) 0.083(10) 0.016(8) 0.025(7) -0.022(7)
O23 0.059(6) 0.081(7) 0.181(11) -0.015(7) -0.001(7) -0.012(5)
P2 0.0396(15) 0.0323(14) 0.0328(15) -0.0022(13) 0.0088(13) 0.0014(12)
C231 0.049(6) 0.031(6) 0.024(6) 0.000(4) 0.013(5) -0.004(4)
C232 0.034(6) 0.048(7) 0.047(7) 0.001(6) 0.015(5) 0.004(5)
C233 0.045(6) 0.069(8) 0.029(6) 0.008(6) -0.001(5) 0.001(6)
C234 0.068(9) 0.083(10) 0.050(8) 0.034(7) 0.032(7) 0.016(7)
C235 0.055(8) 0.088(10) 0.072(9) 0.028(8) 0.030(8) -0.014(7)
C236 0.046(6) 0.031(6) 0.065(8) -0.001(5) 0.018(6) -0.007(5)
C241 0.044(6) 0.049(7) 0.030(6) 0.007(5) 0.005(5) -0.004(5)
C242 0.067(8) 0.032(6) 0.072(9) -0.022(6) -0.001(7) 0.003(6)
C243 0.066(9) 0.092(11) 0.075(10) -0.028(8) -0.030(8) 0.015(8)
C244 0.051(8) 0.095(11) 0.077(10) 0.005(9) 0.009(7) 0.018(8)
C245 0.069(8) 0.055(8) 0.065(9) -0.002(7) 0.011(7) 0.027(7)
C246 0.046(7) 0.041(7) 0.058(8) 0.005(6) 0.013(6) 0.012(5)
C251 0.024(5) 0.042(6) 0.033(6) -0.005(5) 0.010(5) -0.004(4)
C252 0.039(6) 0.052(7) 0.063(8) 0.008(6) 0.020(6) 0.004(5)
C253 0.076(9) 0.021(6) 0.112(12) 0.003(7) 0.028(9) 0.009(5)
C254 0.052(8) 0.060(9) 0.102(12) -0.017(9) 0.009(8) 0.018(6)
C255 0.058(8) 0.061(9) 0.081(10) -0.036(8) 0.019(8) -0.004(6)
C256 0.045(6) 0.047(7) 0.053(8) 0.001(6) 0.018(6) -0.002(5)

loop_
_atom_type_symbol
_atom_type_description
_atom_type_scat_dispersion_real
_atom_type_scat_dispersion_imag
_atom_type_scat_source
C C 0.0033 0.0016 'International Tables Vol C Tables 4.2.6.8 and 6.1.1.4'
H H 0.0000 0.0000 'International Tables Vol C Tables 4.2.6.8 and 6.1.1.4'
N N 0.0061 0.0033 'International Tables Vol C Tables 4.2.6.8 and 6.1.1.4'
O O 0.0106 0.0060 'International Tables Vol C Tables 4.2.6.8 and 6.1.1.4'
P P 0.1023 0.0942 'International Tables Vol C Tables 4.2.6.8 and 6.1.1.4'
Re Re -1.0185 7.2310 'International Tables Vol C Tables 4.2.6.8 and 6.1.1.4'
S S 0.1246 0.1234 'International Tables Vol C Tables 4.2.6.8 and 6.1.1.4'

loop_
_geom_angle_atom_site_label_1
_geom_angle_atom_site_label_2
_geom_angle_atom_site_label_3
_geom_angle
C11 Re1 C12 90.3(5)
C11 Re1 C13 88.4(4)
C12 Re1 C13 91.7(5)
C11 Re1 S11 173.9(4)
C12 Re1 S11 95.5(3)
C13 Re1 S11 89.6(3)
C11 Re1 P1 91.0(3)
C12 Re1 P1 93.3(4)
C13 Re1 P1 174.9(3)
S11 Re1 P1 90.38(8)
C11 Re1 S12 104.0(4)
C12 Re1 S12 165.6(3)
C13 Re1 S12 89.8(3)
S11 Re1 S12 70.18(8)
P1 Re1 S12 85.40(8)
C110 S11 Re1 88.5(3)
C110 S12 Re1 87.0(3)
N111 C110 S11 122.8(8)
N111 C110 S12 123.3(8)
S11 C110 S12 113.9(6)
C110 N111 C116 124.6(9)
C110 N111 C112 121.2(9)
C116 N111 C112 113.9(8)
N111 C112 C113 109.2(9)
N111 C112 H12A 109.8
C113 C112 H12A 109.8
N111 C112 H12B 109.8
C113 C112 H12B 109.8
H12A C112 H12B 108.3
C114 C113 C112 110.3(8)
C114 C113 H13A 109.6
C112 C113 H13A 109.6
C114 C113 H13B 109.6
C112 C113 H13B 109.6
H13A C113 H13B 108.1
C115 C114 C113 110.5(8)
C115 C114 C117 111.4(9)
C113 C114 C117 108.8(9)
C115 C114 H14A 108.7
C113 C114 H14A 108.7
C117 C114 H14A 108.7
C114 C115 C116 111.5(9)
C114 C115 H15A 109.3
C116 C115 H15A 109.3
C114 C115 H15B 109.3
C116 C115 H15B 109.3
H15A C115 H15B 108.0
N111 C116 C115 107.1(8)
N111 C116 H16A 110.3
C115 C116 H16A 110.3
N111 C116 H16B 110.3
C115 C116 H16B 110.3
H16A C116 H16B 108.6
O117 C117 N118 121.8(12)
O117 C117 C114 123.8(12)
N118 C117 C114 114.2(11)
C117 N118 C119 124.5(11)
C117 N118 H18A 117.7
C119 N118 H18A 117.7
N118 C119 C120 111.8(10)
N118 C119 H19A 109.3
C120 C119 H19A 109.3
N118 C119 H19B 109.3
C120 C119 H19B 109.3
H19A C119 H19B 107.9
C121 C120 C119 113.5(13)
C121 C120 H20A 108.9
C119 C120 H20A 108.9
C121 C120 H20B 108.9
C119 C120 H20B 108.9
H20A C120 H20B 107.7
O121 C121 O122 121.2(16)
O121 C121 C120 124.5(17)
O122 C121 C120 114.2(14)
C121 O122 C123 118.0(12)
O122 C123 H23A 109.5
O122 C123 H23B 109.5
H23A C123 H23B 109.5
O122 C123 H23C 109.5
H23A C123 H23C 109.5
H23B C123 H23C 109.5
O11 C11 Re1 178.9(12)
O12 C12 Re1 177.1(11)
O13 C13 Re1 179.3(12)
C151 P1 C131 106.4(4)
C151 P1 C141 102.4(4)
C131 P1 C141 99.2(4)
C151 P1 Re1 115.2(3)
C131 P1 Re1 115.4(3)
C141 P1 Re1 116.3(3)
C132 C131 C136 118.9(9)
C132 C131 P1 115.3(8)
C136 C131 P1 125.8(8)
C131 C132 C133 120.5(10)
C131 C132 H32A 119.7
C133 C132 H32A 119.7
C132 C133 C134 120.6(10)
C132 C133 H33A 119.7
C134 C133 H33A 119.7
C135 C134 C133 119.6(11)
C135 C134 H34A 120.2
C133 C134 H34A 120.2
C134 C135 C136 118.4(10)
C134 C135 H35A 120.8
C136 C135 H35A 120.8
C131 C136 C135 121.9(9)
C131 C136 H36A 119.0
C135 C136 H36A 119.0
C146 C141 C142 118.5(10)
C146 C141 P1 120.2(8)
C142 C141 P1 121.3(8)
C141 C142 C143 120.3(10)
C141 C142 H42A 119.8
C143 C142 H42A 119.8
C144 C143 C142 119.2(11)
C144 C143 H43A 120.4
C142 C143 H43A 120.4
C145 C144 C143 119.9(12)
C145 C144 H44A 120.1
C143 C144 H44A 120.1
C144 C145 C146 120.1(12)
C144 C145 H45A 119.9
C146 C145 H45A 119.9
C141 C146 C145 121.9(11)
C141 C146 H46A 119.0
C145 C146 H46A 119.0
C152 C151 C156 118.0(9)
C152 C151 P1 120.7(7)
C156 C151 P1 120.9(7)
C153 C152 C151 121.3(10)
C153 C152 H52A 119.4
C151 C152 H52A 119.4
C152 C153 C154 119.0(10)
C152 C153 H53A 120.5
C154 C153 H53A 120.5
C155 C154 C153 120.5(11)
C155 C154 H54A 119.8
C153 C154 H54A 119.8
C154 C155 C156 120.2(11)
C154 C155 H55A 119.9
C156 C155 H55A 119.9
C155 C156 C151 121.0(10)
C155 C156 H56A 119.5
C151 C156 H56A 119.5
C22 Re2 C23 92.9(5)
C22 Re2 C21 90.0(5)
C23 Re2 C21 89.9(5)
C22 Re2 P2 92.8(3)
C23 Re2 P2 174.3(4)
C21 Re2 P2 89.9(3)
C22 Re2 S21 96.0(3)
C23 Re2 S21 88.3(4)
C21 Re2 S21 173.8(3)
P2 Re2 S21 91.27(8)
C22 Re2 S22 164.8(3)
C23 Re2 S22 91.7(4)
C21 Re2 S22 104.4(3)
P2 Re2 S22 82.82(9)
S21 Re2 S22 69.66(9)
C210 S21 Re2 88.7(4)
C210 S22 Re2 88.0(4)
N211 C210 S21 123.4(8)
N211 C210 S22 123.4(8)
S21 C210 S22 113.2(6)
C210 N211 C216 123.2(9)
C210 N211 C212 123.4(10)
C216 N211 C212 111.3(9)
C213 C212 N211 107.9(10)
C213 C212 H12C 110.1
N211 C212 H12C 110.1
C213 C212 H12D 110.1
N211 C212 H12D 110.1
H12C C212 H12D 108.4
C212 C213 C214 112.4(11)
C212 C213 H13C 109.1
C214 C213 H13C 109.1
C212 C213 H13D 109.1
C214 C213 H13D 109.1
H13C C213 H13D 107.8
C217 C214 C213 112.0(12)
C217 C214 C215 109.4(12)
C213 C214 C215 108.7(10)
C217 C214 H14C 108.9
C213 C214 H14C 108.9
C215 C214 H14C 108.9
C216 C215 C214 114.4(12)
C216 C215 H15C 108.7
C214 C215 H15C 108.7
C216 C215 H15D 108.7
C214 C215 H15D 108.7
H15C C215 H15D 107.6
C215 C216 N211 114.9(12)
C215 C216 H16C 108.5
N211 C216 H16C 108.5
C215 C216 H16D 108.5
N211 C216 H16D 108.5
H16C C216 H16D 107.5
O217 C217 N218 122.2(15)
O217 C217 C214 121.3(14)
N218 C217 C214 116.5(13)
C217 N218 C219 124.8(12)
C217 N218 H18C 117.6
C219 N218 H18C 117.6
N218 C219 C220 110.7(10)
N218 C219 H19C 109.5
C220 C219 H19C 109.5
N218 C219 H19D 109.5
C220 C219 H19D 109.5
H19C C219 H19D 108.1
C221 C220 C219 110.5(11)
C221 C220 H20C 109.6
C219 C220 H20C 109.6
C221 C220 H20D 109.6
C219 C220 H20D 109.6
H20C C220 H20D 108.1
O221 C221 O222 126.4(16)
O221 C221 C220 119.8(16)
O222 C221 C220 113.8(14)
C221 O222 C223 114.6(12)
O222 C223 H22D 109.5
O222 C223 H22E 109.5
H22D C223 H22E 109.5
O222 C223 H22F 109.5
H22D C223 H22F 109.5
H22E C223 H22F 109.5
O21 C21 Re2 176.5(9)
O22 C22 Re2 176.8(10)
O23 C23 Re2 177.3(12)
C231 P2 C251 103.0(4)
C231 P2 C241 101.3(4)
C251 P2 C241 103.9(4)
C231 P2 Re2 116.3(3)
C251 P2 Re2 113.6(3)
C241 P2 Re2 116.8(3)
C236 C231 C232 117.2(9)
C236 C231 P2 120.6(8)
C232 C231 P2 122.2(7)
C233 C232 C231 121.2(9)
C233 C232 H32B 119.4
C231 C232 H32B 119.4
C232 C233 C234 119.1(10)
C232 C233 H33B 120.5
C234 C233 H33B 120.5
C235 C234 C233 121.3(11)
C235 C234 H34B 119.4
C233 C234 H34B 119.4
C234 C235 C236 120.5(11)
C234 C235 H35B 119.8
C236 C235 H35B 119.8
C235 C236 C231 120.7(10)
C235 C236 H36B 119.7
C231 C236 H36B 119.7
C242 C241 C246 118.4(10)
C242 C241 P2 123.9(8)
C246 C241 P2 117.5(8)
C243 C242 C241 119.8(10)
C243 C242 H42B 120.1
C241 C242 H42B 120.1
C244 C243 C242 122.2(12)
C244 C243 H43B 118.9
C242 C243 H43B 118.9
C243 C244 C245 119.0(12)
C243 C244 H44B 120.5
C245 C244 H44B 120.5
C246 C245 C244 119.2(11)
C246 C245 H45B 120.4
C244 C245 H45B 120.4
C245 C246 C241 121.3(10)
C245 C246 H46B 119.3
C241 C246 H46B 119.3
C252 C251 C256 118.1(9)
C252 C251 P2 121.3(7)
C256 C251 P2 120.5(8)
C251 C252 C253 120.6(10)
C251 C252 H52B 119.7
C253 C252 H52B 119.7
C254 C253 C252 119.2(11)
C254 C253 H53B 120.4
C252 C253 H53B 120.4
C253 C254 C255 121.4(11)
C253 C254 H54B 119.3
C255 C254 H54B 119.3
C256 C255 C254 118.9(11)
C256 C255 H55B 120.6
C254 C255 H55B 120.6
C255 C256 C251 121.7(11)
C255 C256 H56B 119.1
C251 C256 H56B 119.1

loop_
_geom_bond_atom_site_label_1
_geom_bond_atom_site_label_2
_geom_bond_distance
Re1 C11 1.869(11)
Re1 C12 1.903(12)
Re1 C13 1.912(12)
Re1 S11 2.483(3)
Re1 P1 2.499(2)
Re1 S12 2.518(3)
S11 C110 1.707(10)
S12 C110 1.723(9)
C110 N111 1.333(10)
N111 C116 1.446(11)
N111 C112 1.458(11)
C112 C113 1.514(12)
C112 H12A 0.9700
C112 H12B 0.9700
C113 C114 1.508(12)
C113 H13A 0.9700
C113 H13B 0.9700
C114 C115 1.506(12)
C114 C117 1.517(13)
C114 H14A 0.9800
C115 C116 1.548(12)
C115 H15A 0.9700
C115 H15B 0.9700
C116 H16A 0.9700
C116 H16B 0.9700
C117 O117 1.208(13)
C117 N118 1.333(13)
N118 C119 1.455(12)
N118 H18A 0.8600
C119 C120 1.493(15)
C119 H19A 0.9700
C119 H19B 0.9700
C120 C121 1.487(17)
C120 H20A 0.9700
C120 H20B 0.9700
C121 O121 1.198(14)
C121 O122 1.301(16)
O122 C123 1.459(14)
C123 H23A 0.9600
C123 H23B 0.9600
C123 H23C 0.9600
C11 O11 1.182(11)
C12 O12 1.137(12)
C13 O13 1.158(12)
P1 C151 1.819(9)
P1 C131 1.835(9)
P1 C141 1.838(9)
C131 C132 1.359(11)
C131 C136 1.364(12)
C132 C133 1.377(12)
C132 H32A 0.9300
C133 C134 1.395(13)
C133 H33A 0.9300
C134 C135 1.358(13)
C134 H34A 0.9300
C135 C136 1.410(12)
C135 H35A 0.9300
C136 H36A 0.9300
C141 C146 1.369(12)
C141 C142 1.376(12)
C142 C143 1.407(12)
C142 H42A 0.9300
C143 C144 1.394(14)
C143 H43A 0.9300
C144 C145 1.352(15)
C144 H44A 0.9300
C145 C146 1.381(13)
C145 H45A 0.9300
C146 H46A 0.9300
C151 C152 1.393(11)
C151 C156 1.396(12)
C152 C153 1.382(12)
C152 H52A 0.9300
C153 C154 1.402(14)
C153 H53A 0.9300
C154 C155 1.360(14)
C154 H54A 0.9300
C155 C156 1.381(13)
C155 H55A 0.9300
C156 H56A 0.9300
Re2 C22 1.871(11)
Re2 C23 1.897(12)
Re2 C21 1.907(10)
Re2 P2 2.487(2)
Re2 S21 2.499(3)
Re2 S22 2.510(3)
S21 C210 1.706(10)
S22 C210 1.720(10)
C210 N211 1.311(11)
N211 C216 1.484(14)
N211 C212 1.510(11)
C212 C213 1.458(13)
C212 H12C 0.9700
C212 H12D 0.9700
C213 C214 1.532(15)
C213 H13C 0.9700
C213 H13D 0.9700
C214 C217 1.491(16)
C214 C215 1.534(15)
C214 H14C 0.9800
C215 C216 1.396(15)
C215 H15C 0.9700
C215 H15D 0.9700
C216 H16C 0.9700
C216 H16D 0.9700
C217 O217 1.195(14)
C217 N218 1.271(13)
N218 C219 1.440(12)
N218 H18C 0.8600
C219 C220 1.537(14)
C219 H19C 0.9700
C219 H19D 0.9700
C220 C221 1.531(17)
C220 H20C 0.9700
C220 H20D 0.9700
C221 O221 1.201(14)
C221 O222 1.273(15)
O222 C223 1.461(14)
C223 H22D 0.9600
C223 H22E 0.9600
C223 H22F 0.9600
C21 O21 1.167(10)
C22 O22 1.168(11)
C23 O23 1.154(11)
P2 C231 1.828(9)
P2 C251 1.831(9)
P2 C241 1.858(9)
C231 C236 1.402(11)
C231 C232 1.409(12)
C232 C233 1.375(11)
C232 H32B 0.9300
C233 C234 1.382(13)
C233 H33B 0.9300
C234 C235 1.349(14)
C234 H34B 0.9300
C235 C236 1.377(12)
C235 H35B 0.9300
C236 H36B 0.9300
C241 C242 1.372(12)
C241 C246 1.384(12)
C242 C243 1.357(13)
C242 H42B 0.9300
C243 C244 1.348(14)
C243 H43B 0.9300
C244 C245 1.386(14)
C244 H44B 0.9300
C245 C246 1.362(13)
C245 H45B 0.9300
C246 H46B 0.9300
C251 C252 1.384(12)
C251 C256 1.391(12)
C252 C253 1.410(12)
C252 H52B 0.9300
C253 C254 1.353(15)
C253 H53B 0.9300
C254 C255 1.384(15)
C254 H54B 0.9300
C255 C256 1.376(12)
C255 H55B 0.9300
C256 H56B 0.9300
